data_4123661
loop_
_publ_author_name
'Schowner, Roman'
'Frey, Wolfgang'
'Buchmeiser, Michael R.'

_publ_section_title
;
 Cationic tungsten-oxo-alkylidene-N-heterocyclic carbene complexes: highly
 active olefin metathesis catalysts.
;
_journal_issue 19
_journal_name_full 'Journal of the American Chemical Society'
_journal_page_first 6188
_journal_page_last 6191
_journal_paper_doi 10.1021/jacs.5b03788
_journal_volume 137
_journal_year 2015
_chemical_formula_moiety 'C31 H36 Cl2 N2 O W'
_chemical_formula_sum 'C31 H36 Cl2 N2 O W'
_chemical_formula_weight 707.37
_chemical_name_systematic
; 
 ? 
;
_space_group_IT_number 14
_symmetry_cell_setting monoclinic
_symmetry_space_group_name_Hall '-P 2ybc'
_symmetry_space_group_name_H-M 'P 1 21/c 1'
_atom_sites_solution_hydrogens geom
_atom_sites_solution_primary direct
_atom_sites_solution_secondary difmap
_audit_creation_method SHELXL-97
_cell_angle_alpha 90.00
_cell_angle_beta 116.820(3)
_cell_angle_gamma 90.00
_cell_formula_units_Z 4
_cell_length_a 16.4333(12)
_cell_length_b 13.7339(11)
_cell_length_c 14.8331(12)
_cell_measurement_reflns_used 6572
_cell_measurement_temperature 100(2)
_cell_measurement_theta_max 28.50
_cell_measurement_theta_min 2.03
_cell_volume 2987.6(4)
_computing_cell_refinement 'Bruker APEXII Software Suite, 2008'
_computing_data_collection 'Bruker APEXII Software Suite, 2008'
_computing_data_reduction 'Bruker APEXII Software Suite, 2008'
_computing_molecular_graphics 'SHELXTL-plus, XP (Sheldrick, 1991)'
_computing_structure_refinement 'SHELXL-97 (Sheldrick, 1997)'
_computing_structure_solution 'SHELXS-97 (Sheldrick, 1990)'
_diffrn_ambient_temperature 100(2)
_diffrn_measured_fraction_theta_full 1.000
_diffrn_measured_fraction_theta_max 1.000
_diffrn_measurement_device_type 'Bruker Kappa APEXII Duo'
_diffrn_measurement_method 'Omega + Phi Scans'
_diffrn_radiation_monochromator Triumph
_diffrn_radiation_source 'fine-focus sealed tube'
_diffrn_radiation_type MoK\a
_diffrn_radiation_wavelength 0.71073
_diffrn_reflns_av_R_equivalents 0.0358
_diffrn_reflns_av_sigmaI/netI 0.0227
_diffrn_reflns_limit_h_max 22
_diffrn_reflns_limit_h_min -22
_diffrn_reflns_limit_k_max 18
_diffrn_reflns_limit_k_min -18
_diffrn_reflns_limit_l_max 19
_diffrn_reflns_limit_l_min -19
_diffrn_reflns_number 57779
_diffrn_reflns_theta_full 28.50
_diffrn_reflns_theta_max 28.50
_diffrn_reflns_theta_min 2.03
_diffrn_standards_decay_% 0
_diffrn_standards_interval_count 0
_diffrn_standards_number 0
_exptl_absorpt_coefficient_mu 4.071
_exptl_absorpt_correction_T_max 0.7795
_exptl_absorpt_correction_T_min 0.4503
_exptl_absorpt_correction_type numerical
_exptl_absorpt_process_details 'SADABS (Bruker, 2008)'
_exptl_crystal_colour yellow
_exptl_crystal_density_diffrn 1.573
_exptl_crystal_density_method 'not measured'
_exptl_crystal_description block
_exptl_crystal_F_000 1408
_exptl_crystal_size_max 0.30
_exptl_crystal_size_mid 0.18
_exptl_crystal_size_min 0.11
_refine_diff_density_max 4.255
_refine_diff_density_min -2.510
_refine_diff_density_rms 0.114
_refine_ls_extinction_method none
_refine_ls_goodness_of_fit_ref 1.065
_refine_ls_hydrogen_treatment constr
_refine_ls_matrix_type full
_refine_ls_number_parameters 342
_refine_ls_number_reflns 7560
_refine_ls_number_restraints 0
_refine_ls_restrained_S_all 1.065
_refine_ls_R_factor_all 0.0343
_refine_ls_R_factor_gt 0.0265
_refine_ls_shift/su_max 0.008
_refine_ls_shift/su_mean 0.000
_refine_ls_structure_factor_coef Fsqd
_refine_ls_weighting_details 'calc w=1/[\s^2^(Fo^2^)+(0.0224P)^2^+7.9751P] where P=(Fo^2^+2Fc^2^)/3'
_refine_ls_weighting_scheme calc
_refine_ls_wR_factor_gt 0.0591
_refine_ls_wR_factor_ref 0.0616
_reflns_number_gt 6572
_reflns_number_total 7560
_reflns_threshold_expression >2sigma(I)
_cod_data_source_file ja5b03788_si_004.cif
_cod_data_source_block buch95
_cod_depositor_comments 'Adding full bibliography for 4123661--4123664.cif.'
_cod_original_sg_symbol_H-M 'P 21/c'
_cod_database_code 4123661

loop_
_symmetry_equiv_pos_as_xyz
'x, y, z'
'-x, y+1/2, -z+1/2'
'-x, -y, -z'
'x, -y-1/2, z-1/2'

loop_
_atom_site_label
_atom_site_type_symbol
_atom_site_fract_x
_atom_site_fract_y
_atom_site_fract_z
_atom_site_U_iso_or_equiv
_atom_site_adp_type
_atom_site_occupancy
_atom_site_symmetry_multiplicity
_atom_site_calc_flag
_atom_site_refinement_flags
W1 W 0.177584(7) 0.468829(9) 0.371923(9) 0.01586(4) Uani 1 1 d .
Cl1 Cl 0.19764(6) 0.33214(6) 0.48108(7) 0.03032(19) Uani 1 1 d .
O1 O 0.07605(15) 0.42696(16) 0.28319(17) 0.0210(5) Uani 1 1 d .
N1 N 0.05580(17) 0.65479(18) 0.2738(2) 0.0183(5) Uani 1 1 d .
C1 C 0.14071(19) 0.6161(2) 0.3074(2) 0.0148(5) Uani 1 1 d .
Cl2 Cl 0.24195(6) 0.56096(7) 0.52470(6) 0.02840(17) Uani 1 1 d .
N2 N 0.19050(17) 0.68984(18) 0.29608(19) 0.0172(5) Uani 1 1 d .
C2 C 0.0526(2) 0.7499(2) 0.2419(3) 0.0285(8) Uani 1 1 d .
H2 H 0.0009 0.7915 0.2151 0.034 Uiso 1 1 calc R
C3 C 0.1376(2) 0.7718(2) 0.2562(3) 0.0261(7) Uani 1 1 d .
H3 H 0.1573 0.8322 0.2416 0.031 Uiso 1 1 calc R
C4 C -0.02671(19) 0.6062(2) 0.2630(2) 0.0180(6) Uani 1 1 d .
C5 C -0.0807(2) 0.5620(2) 0.1707(2) 0.0187(6) Uani 1 1 d .
C6 C -0.1632(2) 0.5220(2) 0.1578(2) 0.0192(6) Uani 1 1 d .
H6 H -0.2010 0.4905 0.0959 0.023 Uiso 1 1 calc R
C7 C -0.1916(2) 0.5268(2) 0.2326(2) 0.0194(6) Uani 1 1 d .
C8 C -0.1340(2) 0.5693(2) 0.3245(3) 0.0234(7) Uani 1 1 d .
H8 H -0.1517 0.5701 0.3772 0.028 Uiso 1 1 calc R
C9 C -0.0511(2) 0.6109(2) 0.3414(3) 0.0233(7) Uani 1 1 d .
C10 C -0.0511(2) 0.5567(3) 0.0887(3) 0.0279(7) Uani 1 1 d .
H10A H -0.0472 0.6227 0.0657 0.042 Uiso 1 1 calc R
H10B H -0.0956 0.5188 0.0319 0.042 Uiso 1 1 calc R
H10C H 0.0087 0.5253 0.1150 0.042 Uiso 1 1 calc R
C11 C -0.2837(2) 0.4876(3) 0.2142(3) 0.0244(7) Uani 1 1 d .
H11A H -0.3096 0.4496 0.1516 0.037 Uiso 1 1 calc R
H11B H -0.3244 0.5420 0.2082 0.037 Uiso 1 1 calc R
H11C H -0.2767 0.4459 0.2708 0.037 Uiso 1 1 calc R
C12 C 0.0077(2) 0.6598(3) 0.4406(3) 0.0349(9) Uani 1 1 d .
H12A H 0.0634 0.6217 0.4775 0.052 Uiso 1 1 calc R
H12B H -0.0258 0.6642 0.4809 0.052 Uiso 1 1 calc R
H12C H 0.0238 0.7254 0.4281 0.052 Uiso 1 1 calc R
C13 C 0.28373(19) 0.6835(2) 0.3119(2) 0.0173(6) Uani 1 1 d .
C14 C 0.2977(2) 0.6484(2) 0.2318(2) 0.0178(6) Uani 1 1 d .
C15 C 0.3872(2) 0.6426(2) 0.2457(3) 0.0234(7) Uani 1 1 d .
H15 H 0.3984 0.6186 0.1922 0.028 Uiso 1 1 calc R
C16 C 0.4606(2) 0.6707(2) 0.3355(3) 0.0284(8) Uani 1 1 d .
C17 C 0.4427(2) 0.7094(3) 0.4114(3) 0.0287(8) Uani 1 1 d .
H17 H 0.4924 0.7311 0.4721 0.034 Uiso 1 1 calc R
C18 C 0.3545(2) 0.7175(2) 0.4014(2) 0.0217(6) Uani 1 1 d .
C19 C 0.2189(2) 0.6211(2) 0.1331(2) 0.0230(6) Uani 1 1 d .
H19A H 0.2419 0.5953 0.0874 0.034 Uiso 1 1 calc R
H19B H 0.1814 0.6789 0.1028 0.034 Uiso 1 1 calc R
H19C H 0.1819 0.5714 0.1448 0.034 Uiso 1 1 calc R
C20 C 0.5573(2) 0.6616(3) 0.3498(4) 0.0441(11) Uani 1 1 d .
H20A H 0.5943 0.7146 0.3931 0.066 Uiso 1 1 calc R
H20B H 0.5576 0.6653 0.2840 0.066 Uiso 1 1 calc R
H20C H 0.5827 0.5989 0.3817 0.066 Uiso 1 1 calc R
C21 C 0.3389(3) 0.7650(3) 0.4836(3) 0.0315(8) Uani 1 1 d .
H21A H 0.2744 0.7593 0.4678 0.047 Uiso 1 1 calc R
H21B H 0.3557 0.8340 0.4884 0.047 Uiso 1 1 calc R
H21C H 0.3765 0.7328 0.5481 0.047 Uiso 1 1 calc R
C22 C 0.2633(2) 0.4303(2) 0.3269(2) 0.0214(6) Uani 1 1 d .
H22 H 0.3175 0.4679 0.3583 0.026 Uiso 1 1 calc R
C23 C 0.2701(2) 0.3568(2) 0.2552(3) 0.0224(6) Uani 1 1 d .
C24 C 0.1757(2) 0.3372(3) 0.1683(3) 0.0275(7) Uani 1 1 d .
H24A H 0.1354 0.3119 0.1953 0.041 Uiso 1 1 calc R
H24B H 0.1808 0.2892 0.1222 0.041 Uiso 1 1 calc R
H24C H 0.1504 0.3979 0.1316 0.041 Uiso 1 1 calc R
C25 C 0.3048(3) 0.2611(2) 0.3163(3) 0.0304(8) Uani 1 1 d .
H25A H 0.3645 0.2725 0.3739 0.046 Uiso 1 1 calc R
H25B H 0.3103 0.2106 0.2727 0.046 Uiso 1 1 calc R
H25C H 0.2614 0.2398 0.3408 0.046 Uiso 1 1 calc R
C26 C 0.3419(2) 0.3878(2) 0.2198(3) 0.0226(7) Uani 1 1 d .
C27 C 0.3174(2) 0.3966(2) 0.1183(3) 0.0233(7) Uani 1 1 d .
H27 H 0.2554 0.3885 0.0703 0.028 Uiso 1 1 calc R
C28 C 0.3830(3) 0.4174(3) 0.0852(3) 0.0311(8) Uani 1 1 d .
H28 H 0.3654 0.4244 0.0151 0.037 Uiso 1 1 calc R
C29 C 0.4741(2) 0.4277(3) 0.1556(3) 0.0338(9) Uani 1 1 d .
H29 H 0.5193 0.4411 0.1341 0.041 Uiso 1 1 calc R
C30 C 0.4977(2) 0.4184(3) 0.2569(3) 0.0325(8) Uani 1 1 d .
H30 H 0.5596 0.4256 0.3055 0.039 Uiso 1 1 calc R
C31 C 0.4325(2) 0.3989(3) 0.2880(3) 0.0274(7) Uani 1 1 d .
H31 H 0.4501 0.3929 0.3582 0.033 Uiso 1 1 calc R

loop_
_atom_site_aniso_label
_atom_site_aniso_U_11
_atom_site_aniso_U_22
_atom_site_aniso_U_33
_atom_site_aniso_U_23
_atom_site_aniso_U_13
_atom_site_aniso_U_12
W1 0.01279(6) 0.01649(6) 0.02002(6) 0.00504(5) 0.00893(5) 0.00175(5)
Cl1 0.0347(4) 0.0273(4) 0.0370(5) 0.0172(4) 0.0233(4) 0.0095(3)
O1 0.0198(10) 0.0144(10) 0.0289(12) 0.0013(9) 0.0110(9) -0.0015(8)
N1 0.0145(11) 0.0142(12) 0.0272(14) 0.0007(10) 0.0103(11) 0.0013(9)
C1 0.0138(12) 0.0155(14) 0.0148(13) 0.0008(11) 0.0063(11) -0.0003(10)
Cl2 0.0283(4) 0.0358(4) 0.0185(4) 0.0024(3) 0.0082(3) -0.0019(3)
N2 0.0159(11) 0.0145(12) 0.0208(13) -0.0003(10) 0.0079(10) -0.0001(9)
C2 0.0252(16) 0.0141(15) 0.047(2) 0.0025(14) 0.0167(16) 0.0036(13)
C3 0.0252(16) 0.0122(14) 0.041(2) 0.0014(14) 0.0148(15) 0.0011(12)
C4 0.0128(12) 0.0152(14) 0.0260(16) 0.0027(12) 0.0088(12) 0.0025(11)
C5 0.0160(13) 0.0190(14) 0.0228(15) 0.0044(12) 0.0104(12) 0.0038(11)
C6 0.0150(13) 0.0199(15) 0.0187(14) 0.0010(11) 0.0042(11) 0.0025(11)
C7 0.0150(13) 0.0184(14) 0.0253(15) 0.0020(12) 0.0095(12) 0.0024(11)
C8 0.0202(14) 0.0268(17) 0.0261(17) -0.0028(13) 0.0129(13) 0.0006(13)
C9 0.0178(14) 0.0250(17) 0.0277(17) -0.0051(13) 0.0108(13) 0.0013(12)
C10 0.0195(15) 0.044(2) 0.0194(16) 0.0017(14) 0.0083(13) -0.0028(14)
C11 0.0161(14) 0.0270(17) 0.0302(18) -0.0009(14) 0.0107(13) -0.0023(12)
C12 0.0228(16) 0.052(2) 0.0308(19) -0.0147(18) 0.0126(15) -0.0038(16)
C13 0.0141(13) 0.0154(14) 0.0223(15) 0.0014(12) 0.0082(12) -0.0021(11)
C14 0.0194(14) 0.0134(14) 0.0209(15) 0.0043(11) 0.0095(12) -0.0003(11)
C15 0.0247(15) 0.0171(15) 0.0352(18) 0.0039(13) 0.0195(15) 0.0006(12)
C16 0.0198(15) 0.0184(16) 0.049(2) 0.0042(15) 0.0170(15) -0.0034(12)
C17 0.0180(15) 0.0231(17) 0.0359(19) 0.0017(14) 0.0041(14) -0.0076(13)
C18 0.0224(15) 0.0175(15) 0.0249(16) -0.0015(12) 0.0103(13) -0.0052(12)
C19 0.0246(15) 0.0222(16) 0.0213(16) -0.0013(13) 0.0096(13) -0.0005(13)
C20 0.0216(17) 0.035(2) 0.078(3) -0.004(2) 0.024(2) -0.0059(16)
C21 0.0346(19) 0.0297(19) 0.0283(18) -0.0102(15) 0.0126(15) -0.0114(15)
C22 0.0224(15) 0.0194(15) 0.0266(16) 0.0056(13) 0.0149(13) 0.0014(12)
C23 0.0223(15) 0.0207(16) 0.0263(17) 0.0006(13) 0.0130(13) 0.0007(12)
C24 0.0263(16) 0.0297(18) 0.0283(18) -0.0063(14) 0.0139(14) -0.0059(14)
C25 0.043(2) 0.0176(16) 0.039(2) 0.0062(14) 0.0265(18) 0.0059(15)
C26 0.0276(16) 0.0169(15) 0.0311(18) 0.0027(13) 0.0201(14) 0.0051(12)
C27 0.0196(14) 0.0194(15) 0.0317(18) -0.0018(13) 0.0122(13) 0.0023(12)
C28 0.040(2) 0.0311(19) 0.0278(18) 0.0027(15) 0.0206(16) 0.0062(16)
C29 0.0312(18) 0.0247(18) 0.063(3) 0.0021(17) 0.0372(19) 0.0002(15)
C30 0.0235(16) 0.0230(18) 0.044(2) -0.0036(16) 0.0088(15) -0.0021(14)
C31 0.0288(17) 0.0220(16) 0.0288(18) -0.0031(14) 0.0107(14) 0.0026(14)

loop_
_atom_type_symbol
_atom_type_description
_atom_type_scat_dispersion_real
_atom_type_scat_dispersion_imag
_atom_type_scat_source
C C 0.0033 0.0016 'International Tables Vol C Tables 4.2.6.8 and 6.1.1.4'
H H 0.0000 0.0000 'International Tables Vol C Tables 4.2.6.8 and 6.1.1.4'
N N 0.0061 0.0033 'International Tables Vol C Tables 4.2.6.8 and 6.1.1.4'
O O 0.0106 0.0060 'International Tables Vol C Tables 4.2.6.8 and 6.1.1.4'
Cl Cl 0.1484 0.1585 'International Tables Vol C Tables 4.2.6.8 and 6.1.1.4'
W W -0.8490 6.8722 'International Tables Vol C Tables 4.2.6.8 and 6.1.1.4'

loop_
_geom_angle_atom_site_label_1
_geom_angle_atom_site_label_2
_geom_angle_atom_site_label_3
_geom_angle
O1 W1 C22 105.13(13)
O1 W1 C1 89.58(10)
C22 W1 C1 101.93(12)
O1 W1 Cl2 141.06(8)
C22 W1 Cl2 113.77(11)
C1 W1 Cl2 80.96(8)
O1 W1 Cl1 92.63(8)
C22 W1 Cl1 97.02(10)
C1 W1 Cl1 159.64(8)
Cl2 W1 Cl1 84.67(3)
C1 N1 C2 111.6(3)
C1 N1 C4 127.8(3)
C2 N1 C4 120.4(3)
N2 C1 N1 103.8(2)
N2 C1 W1 132.5(2)
N1 C1 W1 123.6(2)
C1 N2 C3 111.2(2)
C1 N2 C13 126.1(2)
C3 N2 C13 122.4(3)
C3 C2 N1 106.3(3)
C3 C2 H2 126.9
N1 C2 H2 126.9
C2 C3 N2 107.0(3)
C2 C3 H3 126.5
N2 C3 H3 126.5
C5 C4 C9 123.1(3)
C5 C4 N1 117.3(3)
C9 C4 N1 119.5(3)
C4 C5 C6 117.2(3)
C4 C5 C10 121.5(3)
C6 C5 C10 121.4(3)
C7 C6 C5 122.0(3)
C7 C6 H6 119.0
C5 C6 H6 119.0
C6 C7 C8 118.6(3)
C6 C7 C11 120.7(3)
C8 C7 C11 120.7(3)
C7 C8 C9 121.9(3)
C7 C8 H8 119.1
C9 C8 H8 119.1
C8 C9 C4 117.3(3)
C8 C9 C12 120.3(3)
C4 C9 C12 122.5(3)
C5 C10 H10A 109.5
C5 C10 H10B 109.5
H10A C10 H10B 109.5
C5 C10 H10C 109.5
H10A C10 H10C 109.5
H10B C10 H10C 109.5
C7 C11 H11A 109.5
C7 C11 H11B 109.5
H11A C11 H11B 109.5
C7 C11 H11C 109.5
H11A C11 H11C 109.5
H11B C11 H11C 109.5
C9 C12 H12A 109.5
C9 C12 H12B 109.5
H12A C12 H12B 109.5
C9 C12 H12C 109.5
H12A C12 H12C 109.5
H12B C12 H12C 109.5
C14 C13 C18 122.7(3)
C14 C13 N2 117.0(3)
C18 C13 N2 120.2(3)
C15 C14 C13 117.6(3)
C15 C14 C19 121.3(3)
C13 C14 C19 121.1(3)
C16 C15 C14 121.9(3)
C16 C15 H15 119.1
C14 C15 H15 119.1
C15 C16 C17 118.3(3)
C15 C16 C20 121.0(4)
C17 C16 C20 120.7(3)
C16 C17 C18 122.3(3)
C16 C17 H17 118.9
C18 C17 H17 118.9
C17 C18 C13 117.1(3)
C17 C18 C21 119.9(3)
C13 C18 C21 123.0(3)
C14 C19 H19A 109.5
C14 C19 H19B 109.5
H19A C19 H19B 109.5
C14 C19 H19C 109.5
H19A C19 H19C 109.5
H19B C19 H19C 109.5
C16 C20 H20A 109.5
C16 C20 H20B 109.5
H20A C20 H20B 109.5
C16 C20 H20C 109.5
H20A C20 H20C 109.5
H20B C20 H20C 109.5
C18 C21 H21A 109.5
C18 C21 H21B 109.5
H21A C21 H21B 109.5
C18 C21 H21C 109.5
H21A C21 H21C 109.5
H21B C21 H21C 109.5
C23 C22 W1 138.0(2)
C23 C22 H22 111.0
W1 C22 H22 111.0
C22 C23 C24 110.0(3)
C22 C23 C26 111.4(3)
C24 C23 C26 113.6(3)
C22 C23 C25 106.3(3)
C24 C23 C25 108.0(3)
C26 C23 C25 107.2(3)
C23 C24 H24A 109.5
C23 C24 H24B 109.5
H24A C24 H24B 109.5
C23 C24 H24C 109.5
H24A C24 H24C 109.5
H24B C24 H24C 109.5
C23 C25 H25A 109.5
C23 C25 H25B 109.5
H25A C25 H25B 109.5
C23 C25 H25C 109.5
H25A C25 H25C 109.5
H25B C25 H25C 109.5
C27 C26 C31 118.5(3)
C27 C26 C23 120.2(3)
C31 C26 C23 121.1(3)
C26 C27 C28 120.7(3)
C26 C27 H27 119.7
C28 C27 H27 119.7
C29 C28 C27 119.6(3)
C29 C28 H28 120.2
C27 C28 H28 120.2
C30 C29 C28 119.2(3)
C30 C29 H29 120.4
C28 C29 H29 120.4
C31 C30 C29 120.4(3)
C31 C30 H30 119.8
C29 C30 H30 119.8
C30 C31 C26 121.6(3)
C30 C31 H31 119.2
C26 C31 H31 119.2

loop_
_geom_bond_atom_site_label_1
_geom_bond_atom_site_label_2
_geom_bond_distance
W1 O1 1.693(2)
W1 C22 1.887(3)
W1 C1 2.202(3)
W1 Cl2 2.3859(9)
W1 Cl1 2.4027(8)
N1 C1 1.360(4)
N1 C2 1.383(4)
N1 C4 1.454(4)
C1 N2 1.360(4)
N2 C3 1.382(4)
N2 C13 1.444(4)
C2 C3 1.348(5)
C2 H2 0.9500
C3 H3 0.9500
C4 C5 1.391(4)
C4 C9 1.392(4)
C5 C6 1.392(4)
C5 C10 1.501(4)
C6 C7 1.387(4)
C6 H6 0.9500
C7 C8 1.390(5)
C7 C11 1.510(4)
C8 C9 1.392(4)
C8 H8 0.9500
C9 C12 1.506(5)
C10 H10A 0.9800
C10 H10B 0.9800
C10 H10C 0.9800
C11 H11A 0.9800
C11 H11B 0.9800
C11 H11C 0.9800
C12 H12A 0.9800
C12 H12B 0.9800
C12 H12C 0.9800
C13 C14 1.393(4)
C13 C18 1.393(4)
C14 C15 1.392(4)
C14 C19 1.500(4)
C15 C16 1.389(5)
C15 H15 0.9500
C16 C17 1.391(5)
C16 C20 1.511(5)
C17 C18 1.393(5)
C17 H17 0.9500
C18 C21 1.503(5)
C19 H19A 0.9800
C19 H19B 0.9800
C19 H19C 0.9800
C20 H20A 0.9800
C20 H20B 0.9800
C20 H20C 0.9800
C21 H21A 0.9800
C21 H21B 0.9800
C21 H21C 0.9800
C22 C23 1.506(5)
C22 H22 0.9500
C23 C24 1.529(5)
C23 C26 1.551(4)
C23 C25 1.552(5)
C24 H24A 0.9800
C24 H24B 0.9800
C24 H24C 0.9800
C25 H25A 0.9800
C25 H25B 0.9800
C25 H25C 0.9800
C26 C27 1.377(5)
C26 C31 1.380(5)
C27 C28 1.401(5)
C27 H27 0.9500
C28 C29 1.393(5)
C28 H28 0.9500
C29 C30 1.377(6)
C29 H29 0.9500
C30 C31 1.371(5)
C30 H30 0.9500
C31 H31 0.9500

loop_
_geom_torsion_atom_site_label_1
_geom_torsion_atom_site_label_2
_geom_torsion_atom_site_label_3
_geom_torsion_atom_site_label_4
_geom_torsion
C2 N1 C1 N2 0.3(3)
C4 N1 C1 N2 176.0(3)
C2 N1 C1 W1 177.0(2)
C4 N1 C1 W1 -7.4(4)
O1 W1 C1 N2 -144.3(3)
C22 W1 C1 N2 -38.9(3)
Cl2 W1 C1 N2 73.6(3)
Cl1 W1 C1 N2 119.3(3)
O1 W1 C1 N1 40.2(2)
C22 W1 C1 N1 145.5(2)
Cl2 W1 C1 N1 -101.9(2)
Cl1 W1 C1 N1 -56.3(4)
N1 C1 N2 C3 -0.2(3)
W1 C1 N2 C3 -176.4(2)
N1 C1 N2 C13 -173.6(3)
W1 C1 N2 C13 10.2(5)
C1 N1 C2 C3 -0.3(4)
C4 N1 C2 C3 -176.4(3)
N1 C2 C3 N2 0.2(4)
C1 N2 C3 C2 0.0(4)
C13 N2 C3 C2 173.7(3)
C1 N1 C4 C5 -90.2(4)
C2 N1 C4 C5 85.1(4)
C1 N1 C4 C9 93.7(4)
C2 N1 C4 C9 -90.9(4)
C9 C4 C5 C6 0.7(5)
N1 C4 C5 C6 -175.2(3)
C9 C4 C5 C10 -178.8(3)
N1 C4 C5 C10 5.3(4)
C4 C5 C6 C7 0.9(5)
C10 C5 C6 C7 -179.7(3)
C5 C6 C7 C8 -2.7(5)
C5 C6 C7 C11 176.6(3)
C6 C7 C8 C9 3.0(5)
C11 C7 C8 C9 -176.3(3)
C7 C8 C9 C4 -1.5(5)
C7 C8 C9 C12 177.6(3)
C5 C4 C9 C8 -0.4(5)
N1 C4 C9 C8 175.4(3)
C5 C4 C9 C12 -179.5(3)
N1 C4 C9 C12 -3.7(5)
C1 N2 C13 C14 83.7(4)
C3 N2 C13 C14 -89.1(4)
C1 N2 C13 C18 -100.4(4)
C3 N2 C13 C18 86.9(4)
C18 C13 C14 C15 3.7(5)
N2 C13 C14 C15 179.6(3)
C18 C13 C14 C19 -174.3(3)
N2 C13 C14 C19 1.6(4)
C13 C14 C15 C16 -0.2(5)
C19 C14 C15 C16 177.8(3)
C14 C15 C16 C17 -2.6(5)
C14 C15 C16 C20 178.6(3)
C15 C16 C17 C18 2.3(5)
C20 C16 C17 C18 -178.9(3)
C16 C17 C18 C13 0.9(5)
C16 C17 C18 C21 -176.6(3)
C14 C13 C18 C17 -4.0(5)
N2 C13 C18 C17 -179.8(3)
C14 C13 C18 C21 173.4(3)
N2 C13 C18 C21 -2.4(5)
O1 W1 C22 C23 -19.5(4)
C1 W1 C22 C23 -112.3(3)
Cl2 W1 C22 C23 162.4(3)
Cl1 W1 C22 C23 75.2(3)
W1 C22 C23 C24 30.4(5)
W1 C22 C23 C26 157.3(3)
W1 C22 C23 C25 -86.3(4)
C22 C23 C26 C27 -124.1(3)
C24 C23 C26 C27 0.9(4)
C25 C23 C26 C27 120.1(3)
C22 C23 C26 C31 61.5(4)
C24 C23 C26 C31 -173.5(3)
C25 C23 C26 C31 -54.4(4)
C31 C26 C27 C28 -0.7(5)
C23 C26 C27 C28 -175.2(3)
C26 C27 C28 C29 1.0(5)
C27 C28 C29 C30 -0.8(5)
C28 C29 C30 C31 0.2(6)
C29 C30 C31 C26 0.1(5)
C27 C26 C31 C30 0.1(5)
C23 C26 C31 C30 174.6(3)
